data_2231219
loop_
_publ_author_name
'Lee, Junseong'
'Kim, Youngjo'

_publ_section_title
;
 \m-Oxido-bis{bis[(pentafluorophenyl)methanolato](\h^5^-pentamethylcyclopentadienyl)titanium(IV)}
;
_journal_coeditor_code LR2018
_journal_issue 8
_journal_name_full 'Acta Crystallographica Section E'
_journal_page_first m1104
_journal_paper_doi 10.1107/S1600536811027814
_journal_volume 67
_journal_year 2011
_chemical_formula_iupac '[Ti2 (C10 H15)2 (C7 H2 F5 O)4 O]'
_chemical_formula_sum 'C48 H38 F20 O5 Ti2'
_chemical_formula_weight 1170.58
_chemical_name_systematic
;
\m-Oxido-bis{bis[(pentafluorophenyl)methanolato](\h^5^-
pentamethylcyclopentadienyl)titanium(IV)}
;
_space_group_IT_number 14
_symmetry_cell_setting monoclinic
_symmetry_space_group_name_Hall '-P 2yn'
_symmetry_space_group_name_H-M 'P 1 21/n 1'
_atom_sites_solution_hydrogens geom
_atom_sites_solution_primary direct
_atom_sites_solution_secondary difmap
_audit_creation_method SHELXL-97
_cell_angle_alpha 90.00
_cell_angle_beta 90.75(3)
_cell_angle_gamma 90.00
_cell_formula_units_Z 4
_cell_length_a 11.371(2)
_cell_length_b 16.113(3)
_cell_length_c 27.340(6)
_cell_measurement_reflns_used 11233
_cell_measurement_temperature 293(2)
_cell_measurement_theta_max 28.39
_cell_measurement_theta_min 1.47
_cell_volume 5008.8(17)
_computing_cell_refinement 'SAINT (Bruker, 2004)'
_computing_data_collection 'SMART (Bruker, 2004)'
_computing_data_reduction 'SAINT (Bruker, 2004)'
_computing_molecular_graphics 'ORTEP-3 (Farrugia, 1997)'
_computing_publication_material 'SHELXTL (Sheldrick, 2008)'
_computing_structure_refinement 'SHELXL97 (Sheldrick, 2008)'
_computing_structure_solution 'SHELXS97 (Sheldrick, 2008)'
_diffrn_ambient_temperature 293(2)
_diffrn_measured_fraction_theta_full 0.995
_diffrn_measured_fraction_theta_max 0.893
_diffrn_measurement_device_type 'Bruker SMART 1K CCD'
_diffrn_measurement_method 'profile data from /omega scans'
_diffrn_radiation_monochromator graphite
_diffrn_radiation_source 'fine-focus sealed tube'
_diffrn_radiation_type MoK\a
_diffrn_radiation_wavelength 0.71073
_diffrn_reflns_av_R_equivalents 0.0424
_diffrn_reflns_av_sigmaI/netI 0.0628
_diffrn_reflns_limit_h_max 14
_diffrn_reflns_limit_h_min -14
_diffrn_reflns_limit_k_max 18
_diffrn_reflns_limit_k_min -20
_diffrn_reflns_limit_l_max 36
_diffrn_reflns_limit_l_min -35
_diffrn_reflns_number 28465
_diffrn_reflns_theta_full 25.50
_diffrn_reflns_theta_max 28.39
_diffrn_reflns_theta_min 1.47
_diffrn_standards_decay_% 0
_diffrn_standards_interval_count 3
_diffrn_standards_interval_time 120
_diffrn_standards_number 25
_exptl_absorpt_coefficient_mu 0.438
_exptl_absorpt_correction_T_max 0.96
_exptl_absorpt_correction_T_min 0.94
_exptl_absorpt_correction_type multi-scan
_exptl_absorpt_process_details '(SADABS; Bruker, 2004)'
_exptl_crystal_colour yellow
_exptl_crystal_density_diffrn 1.552
_exptl_crystal_density_method 'not measured'
_exptl_crystal_description block
_exptl_crystal_F_000 2360
_exptl_crystal_size_max 0.15
_exptl_crystal_size_mid 0.12
_exptl_crystal_size_min 0.10
_refine_diff_density_max 0.332
_refine_diff_density_min -0.368
_refine_ls_extinction_method none
_refine_ls_goodness_of_fit_ref 1.028
_refine_ls_hydrogen_treatment constr
_refine_ls_matrix_type full
_refine_ls_number_parameters 686
_refine_ls_number_reflns 11233
_refine_ls_number_restraints 0
_refine_ls_restrained_S_all 1.028
_refine_ls_R_factor_all 0.1422
_refine_ls_R_factor_gt 0.0753
_refine_ls_shift/su_max 0.093
_refine_ls_shift/su_mean 0.001
_refine_ls_structure_factor_coef Fsqd
_refine_ls_weighting_details 'calc w=1/[\s^2^(Fo^2^)+(0.0816P)^2^+3.8803P] where P=(Fo^2^+2Fc^2^)/3'
_refine_ls_weighting_scheme calc
_refine_ls_wR_factor_gt 0.1888
_refine_ls_wR_factor_ref 0.2210
_reflns_number_gt 5333
_reflns_number_total 11233
_reflns_threshold_expression I>2\s(I)
_cod_data_source_file lr2018.cif
_cod_data_source_block I
_cod_original_sg_symbol_H-M 'P 21/n'
_cod_database_code 2231219
_cod_database_fobs_code 2231219

loop_
_symmetry_equiv_pos_as_xyz
'x, y, z'
'-x+1/2, y+1/2, -z+1/2'
'-x, -y, -z'
'x-1/2, -y-1/2, z-1/2'

loop_
_atom_site_type_symbol
_atom_site_label
_atom_site_fract_x
_atom_site_fract_y
_atom_site_fract_z
_atom_site_U_iso_or_equiv
_atom_site_adp_type
_atom_site_calc_flag
_atom_site_refinement_flags
_atom_site_occupancy
_atom_site_symmetry_multiplicity
Ti Ti1 0.69905(7) 0.70860(5) 0.55446(3) 0.0610(2) Uani d . 1 1
O O2 0.8245(4) 0.7653(2) 0.52971(14) 0.1012(12) Uani d . 1 1
O O3 0.5859(3) 0.78829(19) 0.55607(12) 0.0817(10) Uani d . 1 1
C C1 0.7536(6) 0.6170(3) 0.48979(19) 0.0849(15) Uani d . 1 1
C C2 0.7485(5) 0.5714(3) 0.53312(18) 0.0754(13) Uani d . 1 1
C C3 0.6306(5) 0.5716(3) 0.54909(18) 0.0737(13) Uani d . 1 1
C C4 0.5607(5) 0.6174(3) 0.5159(2) 0.0789(14) Uani d . 1 1
C C5 0.6388(6) 0.6466(3) 0.47879(19) 0.0864(16) Uani d . 1 1
C C6 0.8620(7) 0.6320(4) 0.4601(2) 0.125(2) Uani d . 1 1
H H6A 0.8709 0.5880 0.4368 0.187 Uiso calc R 1 1
H H6B 0.9297 0.6337 0.4814 0.187 Uiso calc R 1 1
H H6C 0.8546 0.6840 0.4432 0.187 Uiso calc R 1 1
C C7 0.8491(6) 0.5271(4) 0.5581(2) 0.1062(19) Uani d . 1 1
H H7A 0.9218 0.5533 0.5496 0.159 Uiso calc R 1 1
H H7B 0.8502 0.4701 0.5479 0.159 Uiso calc R 1 1
H H7C 0.8393 0.5297 0.5929 0.159 Uiso calc R 1 1
C C8 0.5845(6) 0.5283(3) 0.5939(2) 0.108(2) Uani d . 1 1
H H8A 0.5724 0.4706 0.5868 0.162 Uiso calc R 1 1
H H8B 0.5112 0.5531 0.6031 0.162 Uiso calc R 1 1
H H8C 0.6405 0.5338 0.6203 0.162 Uiso calc R 1 1
C C9 0.4290(5) 0.6286(4) 0.5177(3) 0.116(2) Uani d . 1 1
H H9A 0.4085 0.6543 0.5481 0.175 Uiso calc R 1 1
H H9B 0.3912 0.5755 0.5152 0.175 Uiso calc R 1 1
H H9C 0.4036 0.6632 0.4910 0.175 Uiso calc R 1 1
C C10 0.6041(7) 0.6995(4) 0.4354(2) 0.128(3) Uani d . 1 1
H H10A 0.5255 0.7199 0.4396 0.192 Uiso calc R 1 1
H H10B 0.6072 0.6667 0.4061 0.192 Uiso calc R 1 1
H H10C 0.6573 0.7454 0.4329 0.192 Uiso calc R 1 1
C C11 0.8684(5) 0.8437(4) 0.54140(19) 0.0925(17) Uani d . 1 1
H H11A 0.9106 0.8415 0.5724 0.111 Uiso calc R 1 1
H H11B 0.8039 0.8827 0.5445 0.111 Uiso calc R 1 1
C C12 0.9504(5) 0.8725(3) 0.50152(17) 0.0759(14) Uani d . 1 1
C C13 0.9147(6) 0.9216(4) 0.4638(2) 0.0933(16) Uani d . 1 1
C C14 0.9891(8) 0.9446(4) 0.4263(2) 0.106(2) Uani d . 1 1
C C15 1.1016(7) 0.9178(4) 0.4267(2) 0.0913(17) Uani d . 1 1
C C16 1.1403(6) 0.8705(4) 0.4621(2) 0.1034(19) Uani d . 1 1
C C17 1.0658(6) 0.8480(5) 0.4991(2) 0.107(2) Uani d . 1 1
C C18 0.5031(5) 0.8380(3) 0.5324(2) 0.0943(18) Uani d . 1 1
H H18A 0.4386 0.8040 0.5204 0.113 Uiso calc R 1 1
H H18B 0.5387 0.8653 0.5047 0.113 Uiso calc R 1 1
C C19 0.4570(5) 0.9025(3) 0.56781(18) 0.0741(13) Uani d . 1 1
C C20 0.5065(5) 0.9798(3) 0.57017(17) 0.0717(13) Uani d . 1 1
C C21 0.4703(6) 1.0389(3) 0.6014(2) 0.0881(16) Uani d . 1 1
C C22 0.3829(7) 1.0218(5) 0.6323(2) 0.108(2) Uani d . 1 1
C C23 0.3295(6) 0.9449(6) 0.6332(3) 0.112(2) Uani d . 1 1
C C24 0.3685(5) 0.8864(4) 0.6001(2) 0.0929(17) Uani d . 1 1
F F1 0.8044(4) 0.9505(3) 0.46415(17) 0.1629(18) Uani d . 1 1
F F2 0.9501(5) 0.9957(4) 0.39154(18) 0.204(2) Uani d . 1 1
F F3 1.1743(4) 0.9407(3) 0.39052(12) 0.1376(15) Uani d . 1 1
F F4 1.2526(4) 0.8409(4) 0.46138(18) 0.181(2) Uani d . 1 1
F F5 1.1099(4) 0.7965(4) 0.53375(18) 0.198(3) Uani d . 1 1
F F6 0.5955(3) 0.9989(2) 0.54001(12) 0.1019(9) Uani d . 1 1
F F7 0.5204(4) 1.1147(2) 0.60132(13) 0.1307(13) Uani d . 1 1
F F8 0.3461(5) 1.0802(3) 0.66365(16) 0.174(2) Uani d . 1 1
F F9 0.2437(4) 0.9261(4) 0.66401(18) 0.179(2) Uani d . 1 1
F F10 0.3191(3) 0.8103(3) 0.60010(17) 0.1395(15) Uani d . 1 1
O O1 0.7342(3) 0.69325(18) 0.61865(9) 0.0667(8) Uani d . 1 1
Ti Ti2 0.81195(7) 0.68839(5) 0.67745(3) 0.0597(2) Uani d . 1 1
O O4 0.8194(4) 0.57809(19) 0.69042(12) 0.1022(13) Uani d . 1 1
O O5 0.9614(3) 0.7123(2) 0.66251(14) 0.0936(11) Uani d . 1 1
C C31 0.6899(5) 0.7044(3) 0.74743(17) 0.0774(14) Uani d . 1 1
C C32 0.8021(5) 0.7342(3) 0.76018(17) 0.0824(15) Uani d . 1 1
C C33 0.8252(5) 0.8052(3) 0.7312(2) 0.0831(15) Uani d . 1 1
C C34 0.7267(4) 0.8178(3) 0.69964(16) 0.0660(12) Uani d . 1 1
C C35 0.6423(4) 0.7559(3) 0.71042(16) 0.0694(12) Uani d . 1 1
C C36 0.6248(6) 0.6332(4) 0.7709(2) 0.119(2) Uani d . 1 1
H H36A 0.5641 0.6547 0.7913 0.179 Uiso calc R 1 1
H H36B 0.6788 0.6008 0.7903 0.179 Uiso calc R 1 1
H H36C 0.5903 0.5988 0.7458 0.179 Uiso calc R 1 1
C C37 0.8847(7) 0.6981(4) 0.7996(2) 0.134(3) Uani d . 1 1
H H37A 0.9644 0.7011 0.7886 0.201 Uiso calc R 1 1
H H37B 0.8642 0.6413 0.8056 0.201 Uiso calc R 1 1
H H37C 0.8772 0.7295 0.8292 0.201 Uiso calc R 1 1
C C38 0.9330(5) 0.8588(4) 0.7340(3) 0.122(2) Uani d . 1 1
H H38A 0.9996 0.8257 0.7435 0.183 Uiso calc R 1 1
H H38B 0.9215 0.9020 0.7577 0.183 Uiso calc R 1 1
H H38C 0.9468 0.8832 0.7025 0.183 Uiso calc R 1 1
C C39 0.7106(5) 0.8856(3) 0.66303(19) 0.0887(16) Uani d . 1 1
H H39A 0.6527 0.9240 0.6745 0.133 Uiso calc R 1 1
H H39B 0.6848 0.8623 0.6324 0.133 Uiso calc R 1 1
H H39C 0.7839 0.9140 0.6587 0.133 Uiso calc R 1 1
C C40 0.5229(4) 0.7467(4) 0.6860(2) 0.0907(16) Uani d . 1 1
H H40A 0.4672 0.7818 0.7021 0.136 Uiso calc R 1 1
H H40B 0.4976 0.6900 0.6882 0.136 Uiso calc R 1 1
H H40C 0.5279 0.7624 0.6523 0.136 Uiso calc R 1 1
C C41 0.8105(7) 0.5068(4) 0.7180(2) 0.125(3) Uani d . 1 1
H H41A 0.7303 0.4863 0.7160 0.150 Uiso calc R 1 1
H H41B 0.8283 0.5195 0.7519 0.150 Uiso calc R 1 1
C C42 0.8924(7) 0.4408(3) 0.7007(2) 0.0924(18) Uani d . 1 1
C C43 0.8583(9) 0.3820(5) 0.6683(3) 0.122(3) Uani d . 1 1
C C44 0.9326(15) 0.3222(6) 0.6522(4) 0.168(6) Uani d . 1 1
C C45 1.040(2) 0.3138(8) 0.6691(6) 0.227(12) Uani d . 1 1
C C46 1.0770(10) 0.3707(8) 0.7006(5) 0.167(5) Uani d . 1 1
C C47 1.0072(9) 0.4328(5) 0.7174(3) 0.116(2) Uani d . 1 1
C C48 1.0701(6) 0.7212(4) 0.6445(3) 0.131(3) Uani d . 1 1
H H48A 1.0995 0.7758 0.6535 0.157 Uiso calc R 1 1
H H48B 1.0652 0.7190 0.6091 0.157 Uiso calc R 1 1
C C49 1.1562(5) 0.6578(4) 0.6617(2) 0.0864(15) Uani d . 1 1
C C50 1.1885(6) 0.5919(5) 0.6337(3) 0.116(2) Uani d . 1 1
C C51 1.2669(8) 0.5338(6) 0.6502(5) 0.147(4) Uani d . 1 1
C C52 1.3168(7) 0.5416(6) 0.6956(6) 0.153(5) Uani d . 1 1
C C53 1.2846(7) 0.6067(9) 0.7226(4) 0.147(4) Uani d . 1 1
C C54 1.2078(6) 0.6612(5) 0.7071(3) 0.109(2) Uani d . 1 1
F F11 0.7497(6) 0.3814(3) 0.6495(2) 0.188(2) Uani d . 1 1
F F12 0.9017(10) 0.2631(3) 0.61979(19) 0.302(6) Uani d . 1 1
F F13 1.1190(9) 0.2577(4) 0.6560(3) 0.299(5) Uani d . 1 1
F F14 1.1894(7) 0.3709(5) 0.7238(3) 0.254(4) Uani d . 1 1
F F15 1.0435(5) 0.4887(3) 0.7512(2) 0.183(2) Uani d . 1 1
F F16 1.1434(4) 0.5844(5) 0.5889(2) 0.211(3) Uani d . 1 1
F F17 1.2997(5) 0.4713(4) 0.6225(4) 0.292(5) Uani d . 1 1
F F18 1.3946(4) 0.4883(4) 0.7126(4) 0.282(5) Uani d . 1 1
F F19 1.3326(4) 0.6190(5) 0.7685(2) 0.236(4) Uani d . 1 1
F F20 1.1797(4) 0.7275(4) 0.7355(2) 0.189(2) Uani d . 1 1

loop_
_atom_site_aniso_label
_atom_site_aniso_U_11
_atom_site_aniso_U_22
_atom_site_aniso_U_33
_atom_site_aniso_U_12
_atom_site_aniso_U_13
_atom_site_aniso_U_23
Ti1 0.0713(5) 0.0558(5) 0.0559(4) -0.0022(4) 0.0000(4) -0.0057(3)
O2 0.117(3) 0.088(3) 0.100(3) -0.030(2) 0.037(2) -0.002(2)
O3 0.097(2) 0.0652(19) 0.083(2) 0.0188(18) -0.0219(18) -0.0168(16)
C1 0.107(5) 0.081(3) 0.067(3) 0.011(3) 0.006(3) -0.016(3)
C2 0.092(4) 0.058(3) 0.076(3) 0.006(3) -0.004(3) -0.015(2)
C3 0.091(4) 0.056(3) 0.073(3) -0.007(3) -0.007(3) -0.011(2)
C4 0.083(4) 0.068(3) 0.086(4) -0.002(3) -0.010(3) -0.029(3)
C5 0.126(5) 0.068(3) 0.065(3) 0.010(3) -0.015(3) -0.021(2)
C6 0.148(6) 0.123(5) 0.104(5) 0.011(5) 0.052(5) -0.014(4)
C7 0.120(5) 0.086(4) 0.111(5) 0.029(4) -0.011(4) -0.004(3)
C8 0.134(5) 0.078(4) 0.112(5) -0.036(4) 0.013(4) -0.006(3)
C9 0.094(5) 0.093(4) 0.162(6) -0.006(4) -0.030(4) -0.049(4)
C10 0.206(8) 0.106(5) 0.072(4) 0.038(5) -0.032(4) -0.015(3)
C11 0.103(4) 0.102(4) 0.073(3) -0.027(3) 0.015(3) -0.004(3)
C12 0.091(4) 0.072(3) 0.065(3) -0.021(3) -0.001(3) 0.002(2)
C13 0.090(4) 0.095(4) 0.095(4) 0.012(3) -0.003(3) 0.005(3)
C14 0.139(6) 0.100(4) 0.077(4) 0.000(4) -0.013(4) 0.032(3)
C15 0.125(5) 0.084(4) 0.065(3) -0.032(4) 0.008(4) 0.003(3)
C16 0.073(4) 0.141(6) 0.097(4) -0.020(4) -0.003(3) 0.027(4)
C17 0.085(4) 0.149(6) 0.086(4) -0.028(4) -0.015(3) 0.045(4)
C18 0.117(5) 0.076(3) 0.090(4) 0.027(3) -0.035(3) -0.023(3)
C19 0.082(4) 0.063(3) 0.076(3) 0.012(3) -0.026(3) -0.002(2)
C20 0.077(3) 0.075(3) 0.063(3) 0.015(3) -0.009(3) -0.001(2)
C21 0.117(5) 0.071(3) 0.077(3) 0.015(3) -0.018(3) -0.011(3)
C22 0.133(6) 0.113(5) 0.079(4) 0.048(5) 0.006(4) -0.010(4)
C23 0.097(5) 0.147(7) 0.093(5) 0.032(5) 0.011(4) 0.015(5)
C24 0.075(4) 0.092(4) 0.112(5) -0.003(3) -0.013(4) 0.019(4)
F1 0.138(4) 0.185(4) 0.166(4) 0.057(3) 0.015(3) 0.049(3)
F2 0.241(6) 0.220(5) 0.152(4) 0.044(5) 0.006(4) 0.114(4)
F3 0.179(4) 0.147(3) 0.088(2) -0.053(3) 0.040(2) 0.011(2)
F4 0.089(3) 0.274(6) 0.180(4) -0.008(3) 0.018(3) 0.079(4)
F5 0.116(3) 0.320(7) 0.160(4) 0.005(4) -0.004(3) 0.145(5)
F6 0.110(2) 0.104(2) 0.092(2) 0.0002(19) 0.0026(19) 0.0058(17)
F7 0.190(4) 0.075(2) 0.126(3) 0.008(2) -0.026(3) -0.0211(19)
F8 0.221(5) 0.174(4) 0.127(3) 0.085(4) 0.029(3) -0.041(3)
F9 0.122(3) 0.256(6) 0.160(4) 0.032(4) 0.055(3) 0.048(4)
F10 0.110(3) 0.122(3) 0.185(4) -0.032(2) -0.029(3) 0.031(3)
O1 0.080(2) 0.0655(18) 0.0538(16) 0.0010(16) -0.0096(14) -0.0077(13)
Ti2 0.0718(5) 0.0506(4) 0.0566(4) 0.0001(4) -0.0018(4) -0.0008(3)
O4 0.176(4) 0.0509(19) 0.080(2) 0.005(2) 0.013(2) 0.0099(16)
O5 0.063(2) 0.115(3) 0.102(3) -0.003(2) -0.002(2) -0.004(2)
C31 0.092(4) 0.082(3) 0.059(3) 0.002(3) 0.012(3) 0.001(2)
C32 0.106(4) 0.082(4) 0.059(3) 0.020(3) -0.010(3) -0.016(3)
C33 0.082(4) 0.077(3) 0.090(4) 0.000(3) -0.005(3) -0.031(3)
C34 0.074(3) 0.057(3) 0.067(3) 0.005(2) 0.001(2) -0.010(2)
C35 0.067(3) 0.080(3) 0.061(3) 0.009(3) 0.005(2) -0.007(2)
C36 0.138(6) 0.120(5) 0.100(4) 0.015(4) 0.046(4) 0.030(4)
C37 0.174(7) 0.145(6) 0.081(4) 0.046(5) -0.052(4) -0.012(4)
C38 0.096(5) 0.093(4) 0.177(7) -0.010(4) -0.026(4) -0.054(4)
C39 0.119(5) 0.057(3) 0.090(4) 0.014(3) 0.003(3) -0.003(2)
C40 0.071(3) 0.102(4) 0.099(4) 0.003(3) 0.003(3) -0.007(3)
C41 0.194(7) 0.071(4) 0.112(5) 0.021(4) 0.045(5) 0.031(3)
C42 0.152(6) 0.047(3) 0.079(4) -0.004(4) 0.021(4) 0.018(3)
C43 0.185(9) 0.074(5) 0.108(5) -0.005(5) 0.003(5) 0.032(4)
C44 0.340(19) 0.064(5) 0.102(6) 0.036(9) 0.053(9) 0.023(4)
C45 0.42(3) 0.079(6) 0.181(14) 0.107(13) 0.170(18) 0.049(8)
C46 0.128(8) 0.133(9) 0.242(13) 0.042(7) 0.059(8) 0.101(9)
C47 0.155(8) 0.081(5) 0.113(5) -0.020(5) 0.007(5) 0.025(4)
C48 0.106(5) 0.121(5) 0.167(7) 0.028(4) 0.044(5) 0.057(5)
C49 0.067(3) 0.088(4) 0.104(4) 0.001(3) 0.018(3) 0.012(3)
C50 0.070(4) 0.134(6) 0.144(6) 0.011(4) -0.002(4) -0.025(5)
C51 0.076(5) 0.111(6) 0.255(12) 0.000(5) 0.001(6) -0.041(7)
C52 0.068(5) 0.099(6) 0.292(15) 0.009(5) -0.003(7) 0.060(8)
C53 0.076(5) 0.228(12) 0.137(7) -0.024(7) -0.012(5) 0.093(8)
C54 0.076(4) 0.127(6) 0.123(6) -0.012(4) 0.019(4) 0.000(5)
F11 0.253(6) 0.120(4) 0.188(5) -0.047(4) -0.073(5) 0.051(3)
F12 0.694(18) 0.092(3) 0.121(4) -0.030(6) 0.017(6) -0.031(3)
F13 0.437(12) 0.187(6) 0.277(8) 0.160(7) 0.208(9) 0.088(6)
F14 0.164(6) 0.216(7) 0.382(11) 0.019(5) 0.028(6) 0.118(7)
F15 0.235(6) 0.135(4) 0.178(4) -0.060(4) -0.047(4) 0.035(3)
F16 0.127(4) 0.337(8) 0.168(4) 0.035(4) -0.018(3) -0.103(5)
F17 0.138(4) 0.182(6) 0.557(14) 0.023(4) 0.039(6) -0.180(7)
F18 0.104(3) 0.214(6) 0.527(13) 0.029(4) -0.027(5) 0.192(8)
F19 0.110(4) 0.446(11) 0.151(4) -0.004(5) 0.001(3) 0.090(6)
F20 0.130(4) 0.260(6) 0.177(5) -0.009(4) 0.018(3) -0.088(5)

loop_
_atom_type_symbol
_atom_type_description
_atom_type_scat_dispersion_real
_atom_type_scat_dispersion_imag
_atom_type_scat_source
C C 0.0033 0.0016 'International Tables Vol C Tables 4.2.6.8 and 6.1.1.4'
H H 0.0000 0.0000 'International Tables Vol C Tables 4.2.6.8 and 6.1.1.4'
O O 0.0106 0.0060 'International Tables Vol C Tables 4.2.6.8 and 6.1.1.4'
Ti Ti 0.2776 0.4457 'International Tables Vol C Tables 4.2.6.8 and 6.1.1.4'
F F 0.0171 0.0103 'International Tables Vol C Tables 4.2.6.8 and 6.1.1.4'

loop_
_geom_angle_atom_site_label_1
_geom_angle_atom_site_label_2
_geom_angle_atom_site_label_3
_geom_angle
O1 Ti1 O3 102.73(14)
O1 Ti1 O2 105.24(17)
O3 Ti1 O2 102.19(18)
O1 Ti1 C3 90.05(15)
O3 Ti1 C3 115.59(18)
O2 Ti1 C3 134.94(18)
O1 Ti1 C2 93.52(16)
O3 Ti1 C2 147.09(18)
O2 Ti1 C2 100.80(19)
C3 Ti1 C2 35.04(17)
O1 Ti1 C4 118.65(18)
O3 Ti1 C4 89.02(17)
O2 Ti1 C4 130.99(19)
C3 Ti1 C4 34.60(17)
C2 Ti1 C4 58.09(18)
O1 Ti1 C5 147.00(17)
O3 Ti1 C5 96.95(18)
O2 Ti1 C5 96.0(2)
C3 Ti1 C5 57.39(18)
C2 Ti1 C5 57.33(18)
C4 Ti1 C5 34.99(18)
O1 Ti1 C1 125.14(17)
O3 Ti1 C1 130.11(18)
O2 Ti1 C1 79.87(19)
C3 Ti1 C1 57.42(19)
C2 Ti1 C1 34.18(17)
C4 Ti1 C1 57.97(19)
C5 Ti1 C1 34.53(18)
C11 O2 Ti1 130.3(3)
C18 O3 Ti1 150.6(3)
C2 C1 C5 108.0(5)
C2 C1 C6 125.9(6)
C5 C1 C6 126.1(6)
C2 C1 Ti1 71.5(3)
C5 C1 Ti1 72.7(3)
C6 C1 Ti1 121.4(4)
C1 C2 C3 108.1(5)
C1 C2 C7 126.6(5)
C3 C2 C7 125.3(5)
C1 C2 Ti1 74.3(3)
C3 C2 Ti1 72.0(3)
C7 C2 Ti1 121.0(3)
C4 C3 C2 109.4(5)
C4 C3 C8 124.5(5)
C2 C3 C8 126.2(5)
C4 C3 Ti1 74.4(3)
C2 C3 Ti1 72.9(3)
C8 C3 Ti1 120.1(3)
C3 C4 C5 106.1(5)
C3 C4 C9 126.4(6)
C5 C4 C9 127.4(6)
C3 C4 Ti1 71.0(3)
C5 C4 Ti1 72.5(3)
C9 C4 Ti1 124.0(3)
C1 C5 C4 108.4(5)
C1 C5 C10 126.0(6)
C4 C5 C10 125.6(6)
C1 C5 Ti1 72.8(3)
C4 C5 Ti1 72.5(3)
C10 C5 Ti1 120.9(4)
C1 C6 H6A 109.5
C1 C6 H6B 109.5
H6A C6 H6B 109.5
C1 C6 H6C 109.5
H6A C6 H6C 109.5
H6B C6 H6C 109.5
C2 C7 H7A 109.5
C2 C7 H7B 109.5
H7A C7 H7B 109.5
C2 C7 H7C 109.5
H7A C7 H7C 109.5
H7B C7 H7C 109.5
C3 C8 H8A 109.5
C3 C8 H8B 109.5
H8A C8 H8B 109.5
C3 C8 H8C 109.5
H8A C8 H8C 109.5
H8B C8 H8C 109.5
C4 C9 H9A 109.5
C4 C9 H9B 109.5
H9A C9 H9B 109.5
C4 C9 H9C 109.5
H9A C9 H9C 109.5
H9B C9 H9C 109.5
C5 C10 H10A 109.5
C5 C10 H10B 109.5
H10A C10 H10B 109.5
C5 C10 H10C 109.5
H10A C10 H10C 109.5
H10B C10 H10C 109.5
O2 C11 C12 109.5(4)
O2 C11 H11A 109.8
C12 C11 H11A 109.8
O2 C11 H11B 109.8
C12 C11 H11B 109.8
H11A C11 H11B 108.2
C13 C12 C17 114.1(5)
C13 C12 C11 122.9(6)
C17 C12 C11 122.9(5)
F1 C13 C12 118.0(6)
F1 C13 C14 119.5(6)
C12 C13 C14 122.5(6)
F2 C14 C15 120.8(7)
F2 C14 C13 119.5(7)
C15 C14 C13 119.6(5)
C16 C15 F3 120.0(7)
C16 C15 C14 120.3(6)
F3 C15 C14 119.8(6)
C15 C16 F4 120.1(6)
C15 C16 C17 119.6(6)
F4 C16 C17 120.2(6)
F5 C17 C12 119.3(5)
F5 C17 C16 116.8(6)
C12 C17 C16 123.9(5)
O3 C18 C19 109.6(4)
O3 C18 H18A 109.7
C19 C18 H18A 109.7
O3 C18 H18B 109.7
C19 C18 H18B 109.7
H18A C18 H18B 108.2
C20 C19 C24 116.6(5)
C20 C19 C18 120.5(5)
C24 C19 C18 122.9(5)
C21 C20 F6 117.6(5)
C21 C20 C19 123.0(6)
F6 C20 C19 119.4(5)
C22 C21 C20 119.3(6)
C22 C21 F7 120.3(6)
C20 C21 F7 120.5(6)
C21 C22 F8 119.8(8)
C21 C22 C23 121.7(6)
F8 C22 C23 118.5(8)
F9 C23 C22 122.8(8)
F9 C23 C24 120.1(8)
C22 C23 C24 117.1(6)
F10 C24 C19 118.8(6)
F10 C24 C23 118.8(7)
C19 C24 C23 122.4(6)
Ti1 O1 Ti2 163.1(2)
O5 Ti2 O4 102.31(19)
O5 Ti2 O1 103.83(16)
O4 Ti2 O1 103.58(16)
O5 Ti2 C34 105.03(17)
O4 Ti2 C34 145.72(17)
O1 Ti2 C34 89.59(14)
O5 Ti2 C32 101.9(2)
O4 Ti2 C32 96.93(18)
O1 Ti2 C32 142.57(17)
C34 Ti2 C32 57.50(17)
O5 Ti2 C33 85.32(18)
O4 Ti2 C33 130.43(19)
O1 Ti2 C33 122.23(17)
C34 Ti2 C33 34.61(16)
C32 Ti2 C33 34.54(18)
O5 Ti2 C31 136.03(19)
O4 Ti2 C31 88.59(17)
O1 Ti2 C31 114.87(17)
C34 Ti2 C31 57.29(16)
C32 Ti2 C31 34.17(18)
C33 Ti2 C31 57.06(19)
O5 Ti2 C35 139.11(18)
O4 Ti2 C35 113.96(19)
O1 Ti2 C35 85.94(15)
C34 Ti2 C35 34.51(16)
C32 Ti2 C35 57.00(17)
C33 Ti2 C35 57.13(18)
C31 Ti2 C35 34.24(16)
C41 O4 Ti2 156.9(4)
C48 O5 Ti2 169.8(5)
C32 C31 C35 108.4(5)
C32 C31 C36 127.1(5)
C35 C31 C36 124.4(5)
C32 C31 Ti2 72.6(3)
C35 C31 Ti2 73.2(3)
C36 C31 Ti2 123.3(4)
C31 C32 C33 108.2(5)
C31 C32 C37 126.2(6)
C33 C32 C37 125.6(6)
C31 C32 Ti2 73.3(3)
C33 C32 Ti2 73.0(3)
C37 C32 Ti2 120.9(4)
C32 C33 C34 107.8(5)
C32 C33 C38 126.4(6)
C34 C33 C38 125.8(6)
C32 C33 Ti2 72.4(3)
C34 C33 Ti2 72.3(3)
C38 C33 Ti2 122.0(4)
C35 C34 C33 107.7(4)
C35 C34 C39 125.3(5)
C33 C34 C39 127.0(5)
C35 C34 Ti2 73.5(3)
C33 C34 Ti2 73.1(3)
C39 C34 Ti2 121.1(3)
C31 C35 C34 108.0(4)
C31 C35 C40 126.3(5)
C34 C35 C40 125.7(5)
C31 C35 Ti2 72.6(3)
C34 C35 Ti2 72.0(3)
C40 C35 Ti2 120.8(3)
C31 C36 H36A 109.5
C31 C36 H36B 109.5
H36A C36 H36B 109.5
C31 C36 H36C 109.5
H36A C36 H36C 109.5
H36B C36 H36C 109.5
C32 C37 H37A 109.5
C32 C37 H37B 109.5
H37A C37 H37B 109.5
C32 C37 H37C 109.5
H37A C37 H37C 109.5
H37B C37 H37C 109.5
C33 C38 H38A 109.5
C33 C38 H38B 109.5
H38A C38 H38B 109.5
C33 C38 H38C 109.5
H38A C38 H38C 109.5
H38B C38 H38C 109.5
C34 C39 H39A 109.5
C34 C39 H39B 109.5
H39A C39 H39B 109.5
C34 C39 H39C 109.5
H39A C39 H39C 109.5
H39B C39 H39C 109.5
C35 C40 H40A 109.5
C35 C40 H40B 109.5
H40A C40 H40B 109.5
C35 C40 H40C 109.5
H40A C40 H40C 109.5
H40B C40 H40C 109.5
O4 C41 C42 111.7(5)
O4 C41 H41A 109.3
C42 C41 H41A 109.3
O4 C41 H41B 109.3
C42 C41 H41B 109.3
H41A C41 H41B 107.9
C43 C42 C47 114.4(7)
C43 C42 C41 122.1(8)
C47 C42 C41 123.5(7)
F11 C43 C42 121.0(9)
F11 C43 C44 116.6(10)
C42 C43 C44 122.4(10)
C45 C44 F12 113.3(15)
C45 C44 C43 122.8(14)
F12 C44 C43 123.8(15)
C44 C45 C46 116.3(12)
C44 C45 F13 127(2)
C46 C45 F13 116(2)
C45 C46 C47 123.4(13)
C45 C46 F14 124.5(15)
C47 C46 F14 112.0(15)
F15 C47 C46 123.1(11)
F15 C47 C42 116.2(8)
C46 C47 C42 120.6(10)
O5 C48 C49 114.5(5)
O5 C48 H48A 108.6
C49 C48 H48A 108.6
O5 C48 H48B 108.6
C49 C48 H48B 108.6
H48A C48 H48B 107.6
C50 C49 C54 115.2(7)
C50 C49 C48 122.6(7)
C54 C49 C48 122.2(7)
F16 C50 C49 119.1(7)
F16 C50 C51 119.0(8)
C49 C50 C51 121.9(8)
F17 C51 C50 121.6(11)
F17 C51 C52 118.4(11)
C50 C51 C52 119.9(9)
F18 C52 C53 120.5(14)
F18 C52 C51 122.1(14)
C53 C52 C51 117.4(8)
C54 C53 C52 122.4(10)
C54 C53 F19 117.1(13)
C52 C53 F19 120.5(12)
C53 C54 F20 120.2(10)
C53 C54 C49 123.1(9)
F20 C54 C49 116.7(7)

loop_
_geom_bond_atom_site_label_1
_geom_bond_atom_site_label_2
_geom_bond_distance
Ti1 O1 1.812(3)
Ti1 O3 1.819(3)
Ti1 O2 1.831(4)
Ti1 C3 2.345(5)
Ti1 C2 2.357(5)
Ti1 C4 2.389(5)
Ti1 C5 2.390(5)
Ti1 C1 2.392(5)
O2 C11 1.394(6)
O3 C18 1.389(6)
C1 C2 1.396(7)
C1 C5 1.419(8)
C1 C6 1.504(8)
C2 C3 1.415(7)
C2 C7 1.505(7)
C3 C4 1.408(7)
C3 C8 1.509(7)
C4 C5 1.437(8)
C4 C9 1.510(8)
C5 C10 1.509(7)
C6 H6A 0.9600
C6 H6B 0.9600
C6 H6C 0.9600
C7 H7A 0.9600
C7 H7B 0.9600
C7 H7C 0.9600
C8 H8A 0.9600
C8 H8B 0.9600
C8 H8C 0.9600
C9 H9A 0.9600
C9 H9B 0.9600
C9 H9C 0.9600
C10 H10A 0.9600
C10 H10B 0.9600
C10 H10C 0.9600
C11 C12 1.517(7)
C11 H11A 0.9700
C11 H11B 0.9700
C11 C12 1.517(7)
C12 C13 1.357(7)
C12 C17 1.373(8)
C13 F1 1.338(7)
C13 C14 1.389(8)
C14 F2 1.329(7)
C14 C15 1.350(9)
C15 C16 1.304(8)
C15 F3 1.349(6)
C16 F4 1.363(7)
C16 C17 1.377(8)
C17 F5 1.351(7)
C18 C19 1.518(7)
C18 H18A 0.9700
C18 H18B 0.9700
C19 C20 1.368(7)
C19 C24 1.371(8)
C20 C21 1.347(7)
C20 F6 1.350(6)
C21 C22 1.341(9)
C21 F7 1.348(6)
C22 F8 1.344(7)
C22 C23 1.380(10)
C23 F9 1.332(8)
C23 C24 1.385(9)
C24 F10 1.348(7)
O1 Ti2 1.826(3)
Ti2 O5 1.795(4)
Ti2 O4 1.814(3)
Ti2 C34 2.381(4)
Ti2 C32 2.383(5)
Ti2 C33 2.391(5)
Ti2 C31 2.392(5)
Ti2 C35 2.400(5)
O4 C41 1.378(6)
O5 C48 1.345(7)
C31 C32 1.403(7)
C31 C35 1.411(6)
C31 C36 1.512(7)
C32 C33 1.417(7)
C32 C37 1.534(7)
C33 C34 1.420(7)
C33 C38 1.501(8)
C34 C35 1.418(6)
C34 C39 1.491(6)
C35 C40 1.513(7)
C36 H36A 0.9600
C36 H36B 0.9600
C36 H36C 0.9600
C37 H37A 0.9600
C37 H37B 0.9600
C37 H37C 0.9600
C38 H38A 0.9600
C38 H38B 0.9600
C38 H38C 0.9600
C39 H39A 0.9600
C39 H39B 0.9600
C39 H39C 0.9600
C40 H40A 0.9600
C40 H40B 0.9600
C40 H40C 0.9600
C41 H41A 0.9700
C41 H41B 0.9700
C41 C42 1.494(8)
C42 C43 1.351(9)
C42 C47 1.383(10)
C43 F11 1.331(9)
C43 C44 1.358(14)
C44 C45 1.31(2)
C44 F12 1.344(13)
C45 C46 1.32(2)
C45 F13 1.325(13)
C46 C47 1.361(13)
C46 F14 1.419(14)
C47 F15 1.351(8)
C48 C49 1.487(8)
C48 H48A 0.9700
C48 H48B 0.9700
C49 C50 1.362(9)
C49 C54 1.365(9)
C50 F16 1.327(8)
C50 C51 1.365(12)
C51 F17 1.318(9)
C51 C52 1.365(14)
C52 F18 1.314(9)
C52 C53 1.336(14)
C53 C54 1.305(11)
C53 F19 1.378(10)
C54 F20 1.361(8)
